data_2242908
loop_
_publ_author_name
'Faizi, Md. Serajul Haque'
'Kamaal, Saima'
'Ali, Arif'
'Ahmad, Musheer'
'Golenya, Irina A.'

_publ_section_title
;
 Crystal structure of 4-(2-hydroxy-3-methoxybenzylamino)benzoic acid
 dimethylformamide monosolvate monohydrate
;
_journal_coeditor_code WM5490
_journal_issue 5
_journal_name_full 'Acta Crystallographica Section E'
_journal_page_first 646
_journal_page_last 649
_journal_paper_doi 10.1107/S2056989019005103
_journal_volume 75
_journal_year 2019
_chemical_formula_iupac 'C15 H15 N O4, C3 H7 N O, H2 O'
_chemical_formula_moiety 'C15 H15 N O4, C3 H7 N O, H2 O'
_chemical_formula_sum 'C18 H24 N2 O6'
_chemical_formula_weight 364.39
_chemical_name_systematic
;
4-(2-Hydroxy-3-methoxybenzylamino)benzoic acid
dimethylformamide monosolvate monohydrate
;
_space_group_crystal_system orthorhombic
_space_group_IT_number 61
_space_group_name_Hall '-P 2ac 2ab'
_space_group_name_H-M_alt 'P b c a'
_symmetry_space_group_name_Hall '-P 2ac 2ab'
_symmetry_space_group_name_H-M 'P b c a'
_atom_sites_solution_hydrogens mixed
_audit_creation_method SHELXL-2016/6
_cell_angle_alpha 90
_cell_angle_beta 90
_cell_angle_gamma 90
_cell_formula_units_Z 8
_cell_length_a 11.5504(7)
_cell_length_b 13.8047(7)
_cell_length_c 22.3899(12)
_cell_measurement_reflns_used 6409
_cell_measurement_temperature 100(2)
_cell_measurement_theta_max 28.17
_cell_measurement_theta_min 2.26
_cell_volume 3570.1(3)
_computing_cell_refinement
;
SAINT (Bruker, 2014)
;
_computing_data_collection
;
APEX2 (Bruker, 2014)
;
_computing_data_reduction
;
SAINT (Bruker, 2014)
;
_computing_molecular_graphics
;
ORTEP-3 for Windows (Farrugia, 2012)
;
_computing_publication_material
;
WinGX (Farrugia, 2012)
;
_computing_structure_refinement
;
SHELXL2016 (Sheldrick, 2015b)
;
_computing_structure_solution
;
SHELXT2015 (Sheldrick, 2015a)
;
_diffrn_ambient_temperature 100(2)
_diffrn_measured_fraction_theta_full 0.999
_diffrn_measured_fraction_theta_max 0.999
_diffrn_measurement_device_type 'Bruker APEXII CCD'
_diffrn_measurement_method '\f and \w scans'
_diffrn_radiation_type MoK\a
_diffrn_radiation_wavelength 0.71073
_diffrn_reflns_av_R_equivalents 0.1060
_diffrn_reflns_av_unetI/netI 0.0439
_diffrn_reflns_limit_h_max 13
_diffrn_reflns_limit_h_min -13
_diffrn_reflns_limit_k_max 16
_diffrn_reflns_limit_k_min -16
_diffrn_reflns_limit_l_max 26
_diffrn_reflns_limit_l_min -26
_diffrn_reflns_number 40928
_diffrn_reflns_theta_full 25.049
_diffrn_reflns_theta_max 25.049
_diffrn_reflns_theta_min 2.932
_exptl_absorpt_coefficient_mu 0.102
_exptl_absorpt_correction_type none
_exptl_crystal_colour colorless
_exptl_crystal_density_diffrn 1.356
_exptl_crystal_description block
_exptl_crystal_F_000 1552
_exptl_crystal_size_max 0.390
_exptl_crystal_size_mid 0.240
_exptl_crystal_size_min 0.170
_refine_diff_density_max 0.252
_refine_diff_density_min -0.247
_refine_ls_extinction_method none
_refine_ls_goodness_of_fit_ref 1.050
_refine_ls_hydrogen_treatment mixed
_refine_ls_matrix_type full
_refine_ls_number_parameters 258
_refine_ls_number_reflns 3165
_refine_ls_number_restraints 0
_refine_ls_restrained_S_all 1.050
_refine_ls_R_factor_all 0.0706
_refine_ls_R_factor_gt 0.0440
_refine_ls_shift/su_max 0.000
_refine_ls_shift/su_mean 0.000
_refine_ls_structure_factor_coef Fsqd
_refine_ls_weighting_details 'w=1/[\s^2^(Fo^2^)+(0.0393P)^2^+2.7178P] where P=(Fo^2^+2Fc^2^)/3'
_refine_ls_weighting_scheme calc
_refine_ls_wR_factor_gt 0.0947
_refine_ls_wR_factor_ref 0.1131
_reflns_number_gt 2321
_reflns_number_total 3165
_reflns_threshold_expression 'I > 2\s(I)'
_cod_data_source_file wm5490sup1.cif
_cod_data_source_block I
_cod_database_code 2242908
_shelx_space_group_comment
;
The symmetry employed for this shelxl refinement is uniquely defined
by the following loop, which should always be used as a source of
symmetry information in preference to the above space-group names.
They are only intended as comments.
;
_shelx_estimated_absorpt_t_min 0.961
_shelx_estimated_absorpt_t_max 0.983

loop_
_space_group_symop_operation_xyz
'x, y, z'
'-x+1/2, -y, z+1/2'
'-x, y+1/2, -z+1/2'
'x+1/2, -y+1/2, -z'
'-x, -y, -z'
'x-1/2, y, -z-1/2'
'x, -y-1/2, z-1/2'
'-x-1/2, y-1/2, z'

loop_
_atom_site_type_symbol
_atom_site_label
_atom_site_fract_x
_atom_site_fract_y
_atom_site_fract_z
_atom_site_U_iso_or_equiv
_atom_site_adp_type
_atom_site_calc_flag
_atom_site_occupancy
O O1 0.97909(13) 0.64576(11) 0.53644(7) 0.0253(4) Uani d 1
O O2 1.07571(14) 0.62871(12) 0.45097(7) 0.0283(4) Uani d 1
O O3 0.71716(14) 0.70129(10) 0.18430(7) 0.0252(4) Uani d 1
O O4 0.76784(13) 0.88000(10) 0.14629(6) 0.0225(4) Uani d 1
N N1 0.56965(16) 0.64392(13) 0.34340(8) 0.0202(4) Uani d 1
C C1 0.97938(19) 0.63895(15) 0.48187(10) 0.0203(5) Uani d 1
C C2 0.87414(18) 0.64213(15) 0.44484(9) 0.0191(5) Uani d 1
C C3 0.76483(19) 0.64465(15) 0.47181(10) 0.0205(5) Uani d 1
H H3A 0.759163 0.644607 0.513245 0.025 Uiso calc 1
C C4 0.66632(18) 0.64718(15) 0.43802(9) 0.0195(5) Uani d 1
H H4 0.594711 0.649520 0.456958 0.023 Uiso calc 1
C C5 0.67081(18) 0.64633(14) 0.37540(9) 0.0182(5) Uani d 1
C C6 0.78028(18) 0.64468(15) 0.34804(9) 0.0209(5) Uani d 1
H H6 0.786010 0.645126 0.306608 0.025 Uiso calc 1
C C7 0.87952(18) 0.64238(15) 0.38257(10) 0.0204(5) Uani d 1
H H7 0.951416 0.640972 0.363889 0.024 Uiso calc 1
C C8 0.56478(18) 0.66082(15) 0.27954(9) 0.0198(5) Uani d 1
H H8A 0.487059 0.646580 0.265676 0.024 Uiso calc 1
H H8B 0.617048 0.615927 0.259956 0.024 Uiso calc 1
C C9 0.59608(18) 0.76308(15) 0.26052(9) 0.0183(5) Uani d 1
C C10 0.54893(18) 0.84270(15) 0.29065(9) 0.0204(5) Uani d 1
H H10 0.499734 0.832750 0.322951 0.024 Uiso calc 1
C C11 0.57492(18) 0.93582(15) 0.27275(9) 0.0216(5) Uani d 1
H H11 0.543392 0.988120 0.293264 0.026 Uiso calc 1
C C12 0.64763(18) 0.95228(15) 0.22444(9) 0.0204(5) Uani d 1
H H12 0.664327 1.015250 0.212442 0.024 Uiso calc 1
C C13 0.69509(18) 0.87437(15) 0.19427(9) 0.0184(5) Uani d 1
C C14 0.66910(18) 0.77913(15) 0.21267(9) 0.0185(5) Uani d 1
C C15 0.8038(2) 0.97495(15) 0.12804(10) 0.0246(5) Uani d 1
H H15A 0.838277 1.007996 0.161321 0.037 Uiso calc 1
H H15B 0.737862 1.010846 0.114248 0.037 Uiso calc 1
H H15C 0.859436 0.969537 0.096352 0.037 Uiso calc 1
O O5 0.73401(13) 0.39240(11) 0.48915(6) 0.0232(4) Uani d 1
N N2 0.63766(15) 0.39534(12) 0.40067(8) 0.0197(4) Uani d 1
C C16 0.73235(19) 0.38897(15) 0.43356(10) 0.0207(5) Uani d 1
H H16 0.802632 0.381408 0.413834 0.025 Uiso calc 1
C C17 0.64116(19) 0.39045(16) 0.33595(9) 0.0233(5) Uani d 1
H H17A 0.718785 0.376788 0.323146 0.035 Uiso calc 1
H H17B 0.616637 0.451334 0.319537 0.035 Uiso calc 1
H H17C 0.590384 0.340011 0.322353 0.035 Uiso calc 1
C C18 0.52415(19) 0.40815(18) 0.42793(10) 0.0287(6) Uani d 1
H H18A 0.533133 0.419569 0.469968 0.043 Uiso calc 1
H H18B 0.478642 0.350798 0.421860 0.043 Uiso calc 1
H H18C 0.485877 0.462530 0.409914 0.043 Uiso calc 1
O O6 0.63671(14) 0.30090(13) 0.58799(7) 0.0227(4) Uani d 1
H H1 0.506(2) 0.6567(16) 0.3644(10) 0.025(6) Uiso d 1
H H2 1.138(3) 0.623(2) 0.4752(13) 0.060(10) Uiso d 1
H H3 0.759(2) 0.7170(19) 0.1528(12) 0.045(8) Uiso d 1
H H6A 0.607(2) 0.250(2) 0.5735(12) 0.044(9) Uiso d 1
H H6B 0.667(2) 0.329(2) 0.5565(13) 0.047(9) Uiso d 1

loop_
_atom_site_aniso_label
_atom_site_aniso_U_11
_atom_site_aniso_U_22
_atom_site_aniso_U_33
_atom_site_aniso_U_12
_atom_site_aniso_U_13
_atom_site_aniso_U_23
O1 0.0240(9) 0.0326(9) 0.0193(9) 0.0028(7) -0.0005(7) 0.0003(7)
O2 0.0179(9) 0.0423(10) 0.0247(9) 0.0061(7) 0.0004(7) -0.0053(7)
O3 0.0359(10) 0.0164(8) 0.0234(9) 0.0002(7) 0.0095(7) -0.0016(7)
O4 0.0277(9) 0.0182(8) 0.0217(8) -0.0013(6) 0.0070(7) 0.0019(6)
N1 0.0190(10) 0.0251(10) 0.0165(10) 0.0002(8) 0.0014(8) 0.0014(8)
C1 0.0243(12) 0.0164(11) 0.0202(13) 0.0024(9) 0.0011(9) -0.0017(9)
C2 0.0218(12) 0.0156(11) 0.0199(12) 0.0009(9) -0.0004(9) -0.0008(9)
C3 0.0255(12) 0.0185(12) 0.0175(11) -0.0009(9) 0.0026(9) 0.0010(9)
C4 0.0178(11) 0.0206(12) 0.0199(12) -0.0018(9) 0.0038(9) 0.0000(9)
C5 0.0212(12) 0.0117(10) 0.0216(12) -0.0006(9) 0.0001(9) 0.0005(8)
C6 0.0254(12) 0.0204(12) 0.0169(11) 0.0017(9) 0.0019(9) -0.0016(9)
C7 0.0189(11) 0.0182(11) 0.0240(12) 0.0013(9) 0.0042(9) -0.0020(9)
C8 0.0195(11) 0.0225(12) 0.0173(11) -0.0023(9) 0.0003(9) -0.0003(9)
C9 0.0171(11) 0.0192(11) 0.0185(11) -0.0019(9) -0.0053(9) 0.0009(9)
C10 0.0182(11) 0.0233(12) 0.0196(12) 0.0014(9) 0.0003(9) 0.0006(9)
C11 0.0215(12) 0.0192(12) 0.0242(12) 0.0054(9) -0.0002(9) -0.0029(9)
C12 0.0208(11) 0.0157(11) 0.0246(12) 0.0013(9) -0.0031(9) 0.0011(9)
C13 0.0175(11) 0.0223(12) 0.0156(11) 0.0003(9) -0.0020(9) 0.0001(9)
C14 0.0200(11) 0.0184(11) 0.0170(11) 0.0013(9) -0.0009(9) -0.0029(9)
C15 0.0290(13) 0.0181(12) 0.0265(13) -0.0025(10) 0.0044(10) 0.0042(9)
O5 0.0247(8) 0.0262(9) 0.0188(8) 0.0007(7) -0.0020(6) 0.0019(7)
N2 0.0198(10) 0.0194(10) 0.0198(10) 0.0007(7) 0.0014(8) 0.0010(7)
C16 0.0211(12) 0.0169(11) 0.0241(13) 0.0006(9) 0.0018(9) 0.0011(9)
C17 0.0246(12) 0.0266(13) 0.0186(12) 0.0026(10) -0.0003(9) 0.0006(9)
C18 0.0207(12) 0.0386(14) 0.0267(13) 0.0027(10) 0.0038(10) 0.0013(11)
O6 0.0226(8) 0.0265(9) 0.0190(9) -0.0021(7) 0.0003(7) 0.0005(7)

loop_
_atom_type_symbol
_atom_type_description
_atom_type_scat_dispersion_real
_atom_type_scat_dispersion_imag
_atom_type_scat_source
C C 0.0033 0.0016 'International Tables Vol C Tables 4.2.6.8 and 6.1.1.4'
H H 0.0000 0.0000 'International Tables Vol C Tables 4.2.6.8 and 6.1.1.4'
N N 0.0061 0.0033 'International Tables Vol C Tables 4.2.6.8 and 6.1.1.4'
O O 0.0106 0.0060 'International Tables Vol C Tables 4.2.6.8 and 6.1.1.4'

loop_
_geom_angle_atom_site_label_1
_geom_angle_atom_site_label_2
_geom_angle_atom_site_label_3
_geom_angle
C1 O2 H2 111.3(19)
C14 O3 H3 113.6(18)
C13 O4 C15 117.01(16)
C5 N1 C8 122.99(18)
C5 N1 H1 115.1(15)
C8 N1 H1 117.1(15)
O1 C1 O2 122.3(2)
O1 C1 C2 123.9(2)
O2 C1 C2 113.87(18)
C7 C2 C3 118.1(2)
C7 C2 C1 121.73(19)
C3 C2 C1 120.17(19)
C4 C3 C2 120.8(2)
C4 C3 H3A 119.6
C2 C3 H3A 119.6
C3 C4 C5 121.5(2)
C3 C4 H4 119.3
C5 C4 H4 119.3
N1 C5 C4 119.40(19)
N1 C5 C6 122.59(19)
C4 C5 C6 118.0(2)
C7 C6 C5 120.2(2)
C7 C6 H6 119.9
C5 C6 H6 119.9
C6 C7 C2 121.4(2)
C6 C7 H7 119.3
C2 C7 H7 119.3
N1 C8 C9 114.65(17)
N1 C8 H8A 108.6
C9 C8 H8A 108.6
N1 C8 H8B 108.6
C9 C8 H8B 108.6
H8A C8 H8B 107.6
C14 C9 C10 119.03(19)
C14 C9 C8 120.80(19)
C10 C9 C8 120.15(19)
C11 C10 C9 120.5(2)
C11 C10 H10 119.8
C9 C10 H10 119.8
C10 C11 C12 120.70(19)
C10 C11 H11 119.6
C12 C11 H11 119.6
C13 C12 C11 119.53(19)
C13 C12 H12 120.2
C11 C12 H12 120.2
O4 C13 C12 125.70(19)
O4 C13 C14 114.44(17)
C12 C13 C14 119.87(19)
O3 C14 C9 118.85(18)
O3 C14 C13 120.74(18)
C9 C14 C13 120.40(19)
O4 C15 H15A 109.5
O4 C15 H15B 109.5
H15A C15 H15B 109.5
O4 C15 H15C 109.5
H15A C15 H15C 109.5
H15B C15 H15C 109.5
C16 N2 C17 122.02(18)
C16 N2 C18 121.30(18)
C17 N2 C18 116.68(18)
O5 C16 N2 124.5(2)
O5 C16 H16 117.7
N2 C16 H16 117.7
N2 C17 H17A 109.5
N2 C17 H17B 109.5
H17A C17 H17B 109.5
N2 C17 H17C 109.5
H17A C17 H17C 109.5
H17B C17 H17C 109.5
N2 C18 H18A 109.5
N2 C18 H18B 109.5
H18A C18 H18B 109.5
N2 C18 H18C 109.5
H18A C18 H18C 109.5
H18B C18 H18C 109.5
H6A O6 H6B 103(2)

loop_
_geom_bond_atom_site_label_1
_geom_bond_atom_site_label_2
_geom_bond_distance
O1 C1 1.225(2)
O2 C1 1.318(3)
O2 H2 0.90(3)
O3 C14 1.366(2)
O3 H3 0.88(3)
O4 C13 1.366(2)
O4 C15 1.434(2)
N1 C5 1.371(3)
N1 C8 1.450(3)
N1 H1 0.89(2)
C1 C2 1.472(3)
C2 C7 1.396(3)
C2 C3 1.400(3)
C3 C4 1.367(3)
C3 H3A 0.9300
C4 C5 1.403(3)
C4 H4 0.9300
C5 C6 1.405(3)
C6 C7 1.383(3)
C6 H6 0.9300
C7 H7 0.9300
C8 C9 1.518(3)
C8 H8A 0.9700
C8 H8B 0.9700
C9 C14 1.382(3)
C9 C10 1.400(3)
C10 C11 1.380(3)
C10 H10 0.9300
C11 C12 1.388(3)
C11 H11 0.9300
C12 C13 1.383(3)
C12 H12 0.9300
C13 C14 1.410(3)
C15 H15A 0.9600
C15 H15B 0.9600
C15 H15C 0.9600
O5 C16 1.246(2)
N2 C16 1.321(3)
N2 C17 1.451(3)
N2 C18 1.457(3)
C16 H16 0.9300
C17 H17A 0.9600
C17 H17B 0.9600
C17 H17C 0.9600
C18 H18A 0.9600
C18 H18B 0.9600
C18 H18C 0.9600
O6 H6A 0.85(3)
O6 H6B 0.88(3)

loop_
_geom_hbond_atom_site_label_D
_geom_hbond_atom_site_label_H
_geom_hbond_atom_site_label_A
_geom_hbond_site_symmetry_A
_geom_hbond_distance_DH
_geom_hbond_distance_HA
_geom_hbond_distance_DA
_geom_hbond_angle_DHA
C15 H15C O1 7_575 0.96 2.50 3.329(3) 144.7
C15 H15C O2 3_755 0.96 2.55 3.094(3) 115.9
N1 H1 O6 5_666 0.89(2) 2.05(2) 2.936(2) 175(2)
O2 H2 O5 5_766 0.90(3) 1.70(3) 2.591(2) 171(3)
O3 H3 O6 2_664 0.88(3) 1.90(3) 2.739(2) 158(3)
O6 H6A O1 8_755 0.85(3) 1.94(3) 2.776(2) 172(3)
O6 H6B O5 . 0.88(3) 1.91(3) 2.785(2) 178(3)

loop_
_geom_torsion_atom_site_label_1
_geom_torsion_atom_site_label_2
_geom_torsion_atom_site_label_3
_geom_torsion_atom_site_label_4
_geom_torsion
O1 C1 C2 C7 174.4(2)
O2 C1 C2 C7 -5.1(3)
O1 C1 C2 C3 -5.8(3)
O2 C1 C2 C3 174.68(19)
C7 C2 C3 C4 0.1(3)
C1 C2 C3 C4 -179.70(19)
C2 C3 C4 C5 0.7(3)
C8 N1 C5 C4 168.25(18)
C8 N1 C5 C6 -14.0(3)
C3 C4 C5 N1 176.67(19)
C3 C4 C5 C6 -1.2(3)
N1 C5 C6 C7 -176.78(19)
C4 C5 C6 C7 1.0(3)
C5 C6 C7 C2 -0.3(3)
C3 C2 C7 C6 -0.2(3)
C1 C2 C7 C6 179.53(19)
C5 N1 C8 C9 -66.3(3)
N1 C8 C9 C14 135.2(2)
N1 C8 C9 C10 -46.3(3)
C14 C9 C10 C11 0.1(3)
C8 C9 C10 C11 -178.52(19)
C9 C10 C11 C12 0.4(3)
C10 C11 C12 C13 -0.5(3)
C15 O4 C13 C12 4.2(3)
C15 O4 C13 C14 -175.82(18)
C11 C12 C13 O4 -179.86(19)
C11 C12 C13 C14 0.1(3)
C10 C9 C14 O3 178.43(18)
C8 C9 C14 O3 -3.0(3)
C10 C9 C14 C13 -0.4(3)
C8 C9 C14 C13 178.20(19)
O4 C13 C14 O3 1.5(3)
C12 C13 C14 O3 -178.52(19)
O4 C13 C14 C9 -179.71(18)
C12 C13 C14 C9 0.3(3)
C17 N2 C16 O5 -179.74(19)
C18 N2 C16 O5 0.6(3)

_cod_database_fobs_code 2242908
